data_4342415
loop_
_publ_author_name
'Kovrugin, Vadim M.'
'Colmont, Marie'
'Terryn, Christine'
'Colis, Silviu'
'Siidra, Oleg I.'
'Krivovichev, Sergey V.'
'Mentr\'e, Olivier'

_publ_section_title
;
 pH Controlled Pathway and Systematic Hydrothermal Phase Diagram for
 Elaboration of Synthetic Lead Nickel Selenites.
;
_journal_issue 5
_journal_name_full 'Inorganic chemistry'
_journal_page_first 2425
_journal_paper_doi 10.1021/ic503055v
_journal_volume 54
_journal_year 2015
_chemical_formula_moiety 'Ni O6 Pb Se2'
_chemical_formula_sum 'Ni O6 Pb Se2'
_chemical_formula_weight 519.82
_chemical_name_systematic
;
 ?
;
_space_group_crystal_system orthorhombic
_space_group_IT_number 62
_space_group_name_Hall '-P 2ac 2n'
_space_group_name_H-M_alt 'P n m a'
_symmetry_space_group_name_Hall '-P 2ac 2n'
_symmetry_space_group_name_H-M 'P n m a'
_audit_creation_method SHELXL-97
_cell_angle_alpha 90
_cell_angle_beta 90
_cell_angle_gamma 90
_cell_formula_units_Z 4
_cell_length_a 12.7476(4)
_cell_length_b 5.4562(2)
_cell_length_c 7.8332(2)
_cell_measurement_reflns_used 5341
_cell_measurement_temperature 293(2)
_cell_measurement_theta_max 29.58
_cell_measurement_theta_min 3.05
_cell_volume 544.83(3)
_computing_cell_refinement 'Bruker SAINT'
_computing_data_collection 'Bruker APEX2'
_computing_data_reduction 'Bruker SAINT'
_computing_molecular_graphics 'ATOMS (Dowty, 2000)'
_computing_structure_refinement 'SHELXL-2013 (Sheldrick, 2013)'
_computing_structure_solution 'Superflip (Palatinus & Chapuis, 2007)'
_diffrn_ambient_temperature 293(2)
_diffrn_measured_fraction_theta_full 0.995
_diffrn_measured_fraction_theta_max 0.981
_diffrn_measurement_device_type 'Bruker APEX-II CCD'
_diffrn_measurement_method '\f and \w scans'
_diffrn_radiation_source 'fine-focus sealed tube'
_diffrn_radiation_type MoK\a
_diffrn_radiation_wavelength 0.71073
_diffrn_reflns_av_R_equivalents 0.0336
_diffrn_reflns_av_unetI/netI 0.0155
_diffrn_reflns_Laue_measured_fraction_full 0.995
_diffrn_reflns_Laue_measured_fraction_max 0.981
_diffrn_reflns_limit_h_max 17
_diffrn_reflns_limit_h_min -17
_diffrn_reflns_limit_k_max 7
_diffrn_reflns_limit_k_min -7
_diffrn_reflns_limit_l_max 10
_diffrn_reflns_limit_l_min -10
_diffrn_reflns_number 10212
_diffrn_reflns_point_group_measured_fraction_full 0.995
_diffrn_reflns_point_group_measured_fraction_max 0.981
_diffrn_reflns_theta_full 25.242
_diffrn_reflns_theta_max 29.594
_diffrn_reflns_theta_min 3.052
_exptl_absorpt_coefficient_mu 47.637
_exptl_absorpt_correction_T_max 0.7462
_exptl_absorpt_correction_T_min 0.4727
_exptl_absorpt_correction_type multi-scan
_exptl_absorpt_process_details 'Bruker SADABS'
_exptl_crystal_colour yellow
_exptl_crystal_density_diffrn 6.337
_exptl_crystal_description needle
_exptl_crystal_F_000 904
_exptl_crystal_size_max 0.34
_exptl_crystal_size_mid 0.14
_exptl_crystal_size_min 0.08
_refine_diff_density_max 1.573
_refine_diff_density_min -1.110
_refine_diff_density_rms 0.233
_refine_ls_extinction_method none
_refine_ls_goodness_of_fit_ref 1.090
_refine_ls_hydrogen_treatment undef
_refine_ls_matrix_type full
_refine_ls_number_parameters 55
_refine_ls_number_reflns 823
_refine_ls_number_restraints 0
_refine_ls_restrained_S_all 1.090
_refine_ls_R_factor_all 0.0165
_refine_ls_R_factor_gt 0.0139
_refine_ls_shift/su_max 0.000
_refine_ls_shift/su_mean 0.000
_refine_ls_structure_factor_coef Fsqd
_refine_ls_weighting_details 'w=1/[\s^2^(Fo^2^)+(0.0184P)^2^+1.2908P] where P=(Fo^2^+2Fc^2^)/3'
_refine_ls_weighting_scheme calc
_refine_ls_wR_factor_gt 0.0360
_refine_ls_wR_factor_ref 0.0387
_reflns_Friedel_coverage 0.000
_reflns_number_gt 742
_reflns_number_total 823
_reflns_threshold_expression 'I > 2\s(I)'
_cod_data_source_file ic503055v_si_004.cif
_cod_data_source_block shelx
_cod_depositor_comments 'Adding full bibliography for 4342415--4342418.cif.'
_cod_database_code 4342415
_shelx_space_group_comment
;
The symmetry employed for this shelxl refinement is uniquely defined
by the following loop, which should always be used as a source of
symmetry information in preference to the above space-group names.
They are only intended as comments.
;

loop_
_symmetry_equiv_pos_as_xyz
'x, y, z'
'-x+1/2, -y, z+1/2'
'x+1/2, -y+1/2, -z+1/2'
'-x, y+1/2, -z'
'-x, -y, -z'
'x-1/2, y, -z-1/2'
'-x-1/2, y-1/2, z-1/2'
'x, -y-1/2, z'

loop_
_atom_site_label
_atom_site_type_symbol
_atom_site_fract_x
_atom_site_fract_y
_atom_site_fract_z
_atom_site_U_iso_or_equiv
_atom_site_adp_type
_atom_site_occupancy
_atom_site_site_symmetry_order
_atom_site_calc_flag
_atom_site_refinement_flags_posn
_atom_site_refinement_flags_adp
_atom_site_refinement_flags_occupancy
Pb1 Pb 0.12387(2) 0.7500 0.49878(2) 0.01338(7) Uani 1 2 d S T P
Se1 Se -0.07061(3) 0.7500 0.20286(5) 0.00755(9) Uani 1 2 d S T P
Se2 Se 0.29315(3) 0.2500 0.49668(5) 0.00834(10) Uani 1 2 d S T P
Ni1 Ni 0.09654(4) 1.2500 0.20165(7) 0.00737(11) Uani 1 2 d S T P
O1 O -0.00843(14) 0.9895(3) 0.3065(3) 0.0104(4) Uani 1 1 d . . .
O2 O -0.0121(3) 0.7500 0.0156(3) 0.0116(6) Uani 1 2 d S T P
O3 O 0.29270(15) 1.0080(4) 0.6327(3) 0.0161(4) Uani 1 1 d . . .
O4 O 0.1617(2) 0.2500 0.4453(4) 0.0109(6) Uani 1 2 d S T P

loop_
_atom_site_aniso_label
_atom_site_aniso_U_11
_atom_site_aniso_U_22
_atom_site_aniso_U_33
_atom_site_aniso_U_23
_atom_site_aniso_U_13
_atom_site_aniso_U_12
Pb1 0.01252(10) 0.01413(12) 0.01349(10) 0.000 -0.00148(5) 0.000
Se1 0.00788(17) 0.00646(19) 0.00830(19) 0.000 -0.00098(13) 0.000
Se2 0.00752(19) 0.0070(2) 0.0105(2) 0.000 -0.00006(12) 0.000
Ni1 0.0086(2) 0.0061(3) 0.0074(2) 0.000 0.00042(18) 0.000
O1 0.0142(9) 0.0071(10) 0.0098(10) -0.0017(7) 0.0003(7) -0.0032(9)
O2 0.0159(16) 0.0131(16) 0.0058(14) 0.000 0.0006(10) 0.000
O3 0.0117(9) 0.0110(10) 0.0255(12) 0.0085(9) -0.0023(8) 0.0023(8)
O4 0.0087(13) 0.0145(15) 0.0096(13) 0.000 -0.0016(11) 0.000

loop_
_atom_type_symbol
_atom_type_description
_atom_type_scat_dispersion_real
_atom_type_scat_dispersion_imag
_atom_type_scat_source
O O 0.0106 0.0060 'International Tables Vol C Tables 4.2.6.8 and 6.1.1.4'
Se Se -0.0929 2.2259 'International Tables Vol C Tables 4.2.6.8 and 6.1.1.4'
Ni Ni 0.3393 1.1124 'International Tables Vol C Tables 4.2.6.8 and 6.1.1.4'
Pb Pb -3.3944 10.1111 'International Tables Vol C Tables 4.2.6.8 and 6.1.1.4'

loop_
_geom_angle_atom_site_label_1
_geom_angle_atom_site_label_2
_geom_angle_atom_site_label_3
_geom_angle
_geom_angle_site_symmetry_1
_geom_angle_site_symmetry_3
O1 Pb1 O1 67.69(8) 4_546 5_576
O1 Pb1 O1 72.15(8) 4_546 8_575
O1 Pb1 O1 104.53(4) 5_576 8_575
O1 Pb1 O1 104.53(4) 4_546 .
O1 Pb1 O1 72.15(8) 5_576 .
O1 Pb1 O1 60.06(8) 8_575 .
O2 Se1 O1 102.16(10) . .
O2 Se1 O1 102.16(10) . 8_575
O1 Se1 O1 98.08(13) . 8_575
O3 Se2 O3 102.21(16) 8_575 1_545
O3 Se2 O4 98.25(9) 8_575 .
O3 Se2 O4 98.25(9) 1_545 .
O2 Ni1 O3 98.29(9) 5_575 7_665
O2 Ni1 O3 98.29(9) 5_575 2_574
O3 Ni1 O3 85.92(12) 7_665 2_574
O2 Ni1 O4 171.22(13) 5_575 1_565
O3 Ni1 O4 88.10(9) 7_665 1_565
O3 Ni1 O4 88.10(9) 2_574 1_565
O2 Ni1 O1 89.43(9) 5_575 8_585
O3 Ni1 O1 94.36(8) 7_665 8_585
O3 Ni1 O1 172.16(9) 2_574 8_585
O4 Ni1 O1 84.07(8) 1_565 8_585
O2 Ni1 O1 89.43(9) 5_575 .
O3 Ni1 O1 172.16(9) 7_665 .
O3 Ni1 O1 94.36(8) 2_574 .
O4 Ni1 O1 84.07(8) 1_565 .
O1 Ni1 O1 84.30(10) 8_585 .
Se1 O1 Ni1 127.89(12) . .
Se1 O1 Pb1 115.90(9) . 5_576
Ni1 O1 Pb1 102.86(7) . 5_576
Se1 O1 Pb1 100.86(8) . .
Ni1 O1 Pb1 98.71(7) . .
Pb1 O1 Pb1 107.85(8) 5_576 .
Se1 O2 Ni1 120.7(2) . 5_575
Se2 O3 Ni1 133.81(11) 1_565 2_575
Se2 O4 Ni1 127.06(17) . 1_545

loop_
_geom_bond_atom_site_label_1
_geom_bond_atom_site_label_2
_geom_bond_distance
_geom_bond_site_symmetry_2
Pb1 O1 2.5517(19) 4_546
Pb1 O1 2.5517(19) 5_576
Pb1 O1 2.6117(19) 8_575
Pb1 O1 2.6117(19) .
Se1 O2 1.646(3) .
Se1 O1 1.7308(19) .
Se1 O1 1.7308(19) 8_575
Se2 O3 1.696(2) 8_575
Se2 O3 1.696(2) 1_545
Se2 O4 1.723(3) .
Ni1 O2 2.013(3) 5_575
Ni1 O3 2.066(2) 7_665
Ni1 O3 2.066(2) 2_574
Ni1 O4 2.081(3) 1_565
Ni1 O1 2.1177(19) 8_585
Ni1 O1 2.1177(19) .
O1 Pb1 2.5518(19) 5_576
O2 Ni1 2.013(3) 5_575
O3 Se2 1.696(2) 1_565
O3 Ni1 2.066(2) 2_575
O4 Ni1 2.082(3) 1_545
